data_7708997
loop_
_publ_author_name
'Mears, Kristian L.'
'Bhide, Malavika A.'
'Knapp, Caroline E.'
'Carmalt, Claire J.'

_publ_section_title
;
 Investigations into the structure, reactivity, and AACVD of aluminium and
 gallium amidoenoate complexes.
;
_journal_issue 1
_journal_name_full 'Dalton transactions (Cambridge, England : 2003)'
_journal_page_first 156
_journal_page_last 167
_journal_paper_doi 10.1039/d1dt03365d
_journal_volume 51
_journal_year 2021
_chemical_formula_moiety 'C36 H52 Cl Ga N2 O4'
_chemical_formula_sum 'C36 H52 Cl Ga N2 O4'
_chemical_formula_weight 681.96
_chemical_name_systematic 'Gallium chlorido bis-2,6-diisopropylamidoenoate'
_space_group_crystal_system monoclinic
_space_group_IT_number 14
_space_group_name_Hall '-P 2yn'
_space_group_name_H-M_alt 'P 1 21/n 1'
_atom_sites_solution_hydrogens geom
_atom_sites_solution_primary dual
_audit_creation_date 2021-08-06
_audit_creation_method
;
Olex2 1.3
(compiled 2020.11.12 svn.r5f609507 for OlexSys, GUI svn.r6272)
;
_audit_update_record
;
2021-08-06 deposited with the CCDC.	2021-11-26 downloaded from the CCDC.
;
_cell_angle_alpha 90
_cell_angle_beta 96.4410(10)
_cell_angle_gamma 90
_cell_formula_units_Z 4
_cell_length_a 8.97530(10)
_cell_length_b 23.7494(2)
_cell_length_c 16.86750(10)
_cell_measurement_reflns_used 43130
_cell_measurement_temperature 150.00(10)
_cell_measurement_theta_max 72.5140
_cell_measurement_theta_min 4.5140
_cell_volume 3572.75(5)
_computing_cell_refinement 'CrysAlisPro 1.171.40.53 (Rigaku OD, 2019)'
_computing_data_collection 'CrysAlisPro 1.171.40.53 (Rigaku OD, 2019)'
_computing_data_reduction 'CrysAlisPro 1.171.40.53 (Rigaku OD, 2019)'
_computing_molecular_graphics 'Olex2 1.3 (Dolomanov et al., 2009)'
_computing_publication_material 'Olex2 1.3 (Dolomanov et al., 2009)'
_computing_structure_refinement 'SHELXL 2018/3 (Sheldrick, 2015)'
_computing_structure_solution 'SHELXT 2014/5 (Sheldrick, 2014)'
_diffrn_ambient_temperature 150.00(10)
_diffrn_detector 'CCD area detector'
_diffrn_detector_area_resol_mean 5.6
_diffrn_detector_type 'Bruker SMART CCD 6000 area detector'
_diffrn_measured_fraction_theta_full 0.998
_diffrn_measured_fraction_theta_max 0.991
_diffrn_measurement_details
;
List of Runs (angles in degrees, time in seconds):

  # Type    Start    End  Width  t~exp~   \w     \q     \k     \f   Frames
#--------------------------------------------------------------------------
  1  \w    -91.00 -15.00   1.00    1.00    --  -42.75 -57.00  60.00   76
  2  \w   -113.00 -15.00   1.00    1.00    --  -42.75 -57.00 -30.00   98
  3  \w   -115.00 -17.00   1.00    1.00    --  -42.75 -57.00 150.00   98
  4  \w    -68.00  -6.00   1.00    1.00    --  -42.75 125.00  30.00   62
  5  \w   -108.00 -15.00   1.00    1.00    --  -42.75 -57.00-150.00   93
  6  \w   -115.00 -62.00   1.00    1.00    --  -42.75-152.00 150.00   53
  7  \w    -82.00  -6.00   1.00    1.00    --  -42.75 125.00 120.00   76
  8  \w     10.00  40.00   1.00    1.00    --   42.75  78.00-178.19   30
  9  \w      6.00  64.00   1.00    1.00    --   42.75 -99.00   0.00   58
 10  \w     10.00  39.00   1.00    1.00    --   42.75  77.00 100.14   29
 11  \w     15.00  41.00   1.00    1.00    --   42.75  71.00  39.50   26
 12  \w     79.00 107.00   1.00    1.00    --   42.75  72.00 -91.56   28
 13  \w     14.00  53.00   1.00    1.00    --   42.75  73.00 -26.79   39
 14  \w     13.00  69.00   1.00    1.00    --   42.75  72.00 -91.56   56
 15  \w     89.00 117.00   1.00    1.00    --   42.75  73.00 -26.79   28
 16  \w     70.00 108.00   1.00    1.00    --   42.75  71.00  39.50   38
 17  \w     74.00 177.00   1.00    1.00    --  104.49  66.00  81.07  103
 18  \w     76.00 103.00   1.00    1.00    --  104.49  57.00-160.78   27
 19  \w     75.00 103.00   1.00    1.00    --  104.49  65.00-117.91   28
 20  \w     74.00 129.00   1.00    1.00    --  104.49  70.00 -57.77   55
 21  \w     75.00 102.00   1.00    1.00    --  104.49  65.00 -15.91   27
 22  \w     74.00 175.00   1.00    1.00    --  104.49  70.00 -83.86  101
 23  \w    127.00 177.00   1.00    1.00    --  104.49  63.00 104.81   50
 24  \w     75.00 106.00   1.00    1.00    --  104.49 -94.00  90.00   31
 25  \w     74.00 178.00   1.00    1.00    --  104.49  69.00-137.49  104
 26  \w     24.00 101.00   1.00    1.00    --  104.49 -94.00 -60.00   77
 27  \w    108.00 178.00   1.00    1.00    --  104.49  67.00 159.76   70
 28  \w     35.00 105.00   1.00    1.00    --  104.49 -94.00-180.00   70
 29  \w     31.00 106.00   1.00    1.00    --  104.49 -94.00   0.00   75
 30  \w     74.00 101.00   1.00    1.00    --  104.49  67.00 159.76   27
 31  \w     75.00 101.00   1.00    1.00    --  104.49  63.00 104.81   26
 32  \w     74.00 149.00   1.00    1.00    --  104.49  67.00  16.21   75
 33  \w     75.00 101.00   1.00    1.00    --  104.49  61.00   0.00   26
 34  \w     75.00 119.00   1.00    1.00    --  104.49  64.00  33.86   44
 35  \w    143.00 170.00   1.00    1.00    --  104.49  74.00  -7.83   27
 36  \w     75.00 102.00   1.00    1.00    --  104.49  61.00 120.00   27
 37  \w    124.00 162.00   1.00    1.00    --  104.49  58.00  55.98   38
 38  \w     33.00 132.00   1.00    1.00    --  104.49 -61.00  30.00   99
 39  \w     75.00 135.00   1.00    1.00    --  104.49  61.00 150.00   60
 40  \w     76.00 120.00   1.00    1.00    --  104.49  58.00  55.98   44
 41  \w     75.00 145.00   1.00    1.00    --  104.49  61.00-150.00   70
 42  \w     75.00 101.00   1.00    1.00    --  104.49  61.00 -60.00   26
 43  \w     75.00 102.00   1.00    1.00    --  104.49  61.00 -30.00   27
 44  \w     73.00 100.00   1.00    1.00    --  104.49  74.00  -7.83   27
 45  \w     76.00 102.00   1.00    1.00    --  104.49  59.00  72.76   26
 46  \w     75.00 102.00   1.00    1.00    --  104.49  61.00-180.00   27
 47  \w    123.00 164.00   1.00    1.00    --  104.49  61.00 -90.00   41
 48  \w     75.00 117.00   1.00    1.00    --  104.49  61.00 -90.00   42
 49  \w    109.00 178.00   1.00    1.00    --  104.49  72.00 -36.99   69
 50  \w     75.00 102.00   1.00    1.00    --  104.49  61.00  60.00   27
 51  \w     97.00 178.00   1.00    1.00    --  104.49 125.00   0.00   81
 52  \w     73.00 101.00   1.00    1.00    --  104.49  72.00 -36.99   28
 53  \w     76.00 112.00   1.00    1.00    --  104.49  58.00 138.49   36
;
_diffrn_measurement_device 'three-circle diffractometer'
_diffrn_measurement_device_type 'Bruker SMART CCD 6000 area detector'
_diffrn_measurement_method '\w scans'
_diffrn_radiation_monochromator graphite
_diffrn_radiation_probe x-ray
_diffrn_radiation_type CuK\a
_diffrn_radiation_wavelength 1.54184
_diffrn_reflns_av_R_equivalents 0.0454
_diffrn_reflns_av_unetI/netI 0.0177
_diffrn_reflns_Laue_measured_fraction_full 0.998
_diffrn_reflns_Laue_measured_fraction_max 0.991
_diffrn_reflns_limit_h_max 9
_diffrn_reflns_limit_h_min -10
_diffrn_reflns_limit_k_max 29
_diffrn_reflns_limit_k_min -29
_diffrn_reflns_limit_l_max 20
_diffrn_reflns_limit_l_min -20
_diffrn_reflns_number 60788
_diffrn_reflns_point_group_measured_fraction_full 0.998
_diffrn_reflns_point_group_measured_fraction_max 0.991
_diffrn_reflns_theta_full 67.684
_diffrn_reflns_theta_max 72.689
_diffrn_reflns_theta_min 4.563
_diffrn_source 'sealed X-ray tube'
_diffrn_source_target Mo
_exptl_absorpt_coefficient_mu 2.045
_exptl_absorpt_correction_T_max 1.00000
_exptl_absorpt_correction_T_min 0.59215
_exptl_absorpt_correction_type multi-scan
_exptl_absorpt_process_details
;
CrysAlisPro 1.171.40.53 (Rigaku Oxford Diffraction, 2019)
Empirical absorption correction using spherical harmonics,
 implemented in SCALE3 ABSPACK scaling algorithm.
;
_exptl_crystal_colour 'clear colourless'
_exptl_crystal_colour_lustre clear
_exptl_crystal_colour_primary colourless
_exptl_crystal_density_diffrn 1.268
_exptl_crystal_description block
_exptl_crystal_F_000 1448
_exptl_crystal_preparation 'Reaction of gallium chloride with lithium salt of ligand in hexane'
_exptl_crystal_recrystallization_method 'crystallised from a solution of hexane'
_exptl_crystal_size_max 0.15
_exptl_crystal_size_mid 0.1
_exptl_crystal_size_min 0.02
_refine_diff_density_max 0.435
_refine_diff_density_min -0.532
_refine_diff_density_rms 0.050
_refine_ls_extinction_method none
_refine_ls_goodness_of_fit_ref 1.035
_refine_ls_hydrogen_treatment constr
_refine_ls_matrix_type full
_refine_ls_number_parameters 419
_refine_ls_number_reflns 7039
_refine_ls_number_restraints 0
_refine_ls_restrained_S_all 1.035
_refine_ls_R_factor_all 0.0315
_refine_ls_R_factor_gt 0.0304
_refine_ls_shift/su_max 0.002
_refine_ls_shift/su_mean 0.000
_refine_ls_structure_factor_coef Fsqd
_refine_ls_weighting_details 'w=1/[\s^2^(Fo^2^)+(0.0502P)^2^+1.5400P] where P=(Fo^2^+2Fc^2^)/3'
_refine_ls_weighting_scheme calc
_refine_ls_wR_factor_gt 0.0828
_refine_ls_wR_factor_ref 0.0840
_reflns_Friedel_coverage 0.000
_reflns_number_gt 6734
_reflns_number_total 7039
_reflns_threshold_expression 'I > 2\s(I)'
_cod_data_source_file d1dt03365d2.cif
_cod_data_source_block xstr1131
_cod_depositor_comments 'Adding full bibliography for 7708993--7708999.cif.'
_cod_database_code 7708997
_shelx_shelxl_version_number 2018/3
_shelx_space_group_comment
;
The symmetry employed for this shelxl refinement is uniquely defined
by the following loop, which should always be used as a source of
symmetry information in preference to the above space-group names.
They are only intended as comments.
;
_olex2_refinement_description
;
1. Fixed Uiso
 At 1.2 times of:
  All C(H) groups, All C(H,H) groups, All C(H,H,H,H) groups
 At 1.5 times of:
  All C(H,H,H) groups
2. Others
 Fixed Sof: H5AA(0.4) H5AB(0.4) H5BC(0.6) H5BD(0.6) C6(0.4) H6A(0.4) H6B(0.4)
 H6C(0.4) C6A(0.6) H6AA(0.6) H6AB(0.6) H6AC(0.6)
3.a Ternary CH refined with riding coordinates:
 C31(H31), C13(H13), C34(H34), C16(H16)
3.b Secondary CH2 refined with riding coordinates:
 C23(H23A,H23B), C5(H5AA,H5AB), C5(H5BC,H5BD)
3.c Aromatic/amide H refined with riding coordinates:
 C3(H3), C21(H21), C9(H9), C27(H27), C10(H10), C11(H11), C29(H29), C28(H28)
3.d Idealised Me refined as rotating group:
 C19(H19A,H19B,H19C), C1(H1A,H1B,H1C), C36(H36A,H36B,H36C), C33(H33A,H33B,
 H33C), C14(H14A,H14B,H14C), C32(H32A,H32B,H32C), C35(H35A,H35B,H35C), C17(H17A,
 H17B,H17C), C15(H15A,H15B,H15C), C18(H18A,H18B,H18C), C24(H24A,H24B,H24C),
 C6(H6A,H6B,H6C), C6A(H6AA,H6AB,H6AC)
;
_smtbx_masks_void_probe_radius 1.2
_smtbx_masks_void_truncation_radius 1.2
_olex2_exptl_crystal_mounting_method 'Crystal mounted on a nylon loop after being submerged in frombin oil.'
_olex2_submission_original_sample_id GaClAMEDip2
_olex2_submission_special_instructions 'No special instructions were received'
_oxdiff_exptl_absorpt_empirical_details
;
Empirical correction (ABSPACK) includes:
- Absorption correction using spherical harmonics
- Frame scaling
- Detector area scaling
;

loop_
_space_group_symop_operation_xyz
'x, y, z'
'-x+1/2, y+1/2, -z+1/2'
'-x, -y, -z'
'x-1/2, -y-1/2, z-1/2'

loop_
_atom_site_label
_atom_site_type_symbol
_atom_site_fract_x
_atom_site_fract_y
_atom_site_fract_z
_atom_site_U_iso_or_equiv
_atom_site_adp_type
_atom_site_occupancy
_atom_site_site_symmetry_order
_atom_site_calc_flag
_atom_site_refinement_flags_posn
_atom_site_refinement_flags_adp
_atom_site_refinement_flags_occupancy
_atom_site_disorder_assembly
_atom_site_disorder_group
Ga1 Ga 0.44760(2) 0.73582(2) 0.68946(2) 0.01612(7) Uani 1 1 d . . . . .
Cl1 Cl 0.34555(5) 0.73916(2) 0.80317(2) 0.03256(10) Uani 1 1 d . . . . .
O3 O 0.57125(11) 0.80199(4) 0.72266(6) 0.0229(2) Uani 1 1 d . . . . .
O1 O 0.32648(11) 0.66904(4) 0.65495(6) 0.0244(2) Uani 1 1 d . . . . .
O4 O 0.76966(12) 0.85187(4) 0.77430(6) 0.0287(2) Uani 1 1 d . . . . .
O2 O 0.14316(12) 0.61803(4) 0.58950(7) 0.0294(2) Uani 1 1 d . . . . .
N1 N 0.34331(12) 0.78187(5) 0.60164(6) 0.0170(2) Uani 1 1 d . . . . .
N2 N 0.62949(13) 0.68816(5) 0.68985(6) 0.0182(2) Uani 1 1 d . . . . .
C2 C 0.22822(16) 0.76352(5) 0.55026(8) 0.0188(3) Uani 1 1 d . . . . .
C7 C 0.38563(15) 0.84056(5) 0.59467(7) 0.0182(3) Uani 1 1 d . . . . .
C4 C 0.21756(15) 0.66675(6) 0.60097(9) 0.0215(3) Uani 1 1 d . . . . .
C3 C 0.16549(16) 0.71012(6) 0.55000(8) 0.0223(3) Uani 1 1 d . . . . .
H3 H 0.080976 0.702703 0.512304 0.027 Uiso 1 1 calc R U . . .
C8 C 0.30582(16) 0.88256(6) 0.63112(8) 0.0211(3) Uani 1 1 d . . . . .
C20 C 0.77015(15) 0.70577(6) 0.71414(8) 0.0207(3) Uani 1 1 d . . . . .
C25 C 0.61358(15) 0.62915(6) 0.66770(8) 0.0198(3) Uani 1 1 d . . . . .
C12 C 0.50620(16) 0.85457(6) 0.55219(8) 0.0222(3) Uani 1 1 d . . . . .
C26 C 0.59550(16) 0.58850(6) 0.72675(8) 0.0225(3) Uani 1 1 d . . . . .
C22 C 0.70988(16) 0.80361(6) 0.74529(8) 0.0221(3) Uani 1 1 d . . . . .
C19 C 0.89838(17) 0.66480(7) 0.71136(9) 0.0283(3) Uani 1 1 d . . . . .
H19A H 0.884105 0.632568 0.745990 0.042 Uiso 1 1 calc R U . . .
H19B H 0.993136 0.683609 0.729839 0.042 Uiso 1 1 calc R U . . .
H19C H 0.901038 0.651671 0.656458 0.042 Uiso 1 1 calc R U . . .
C21 C 0.81054(17) 0.75926(6) 0.74134(9) 0.0246(3) Uani 1 1 d . . . . .
H21 H 0.913406 0.766173 0.758383 0.029 Uiso 1 1 calc R U . . .
C9 C 0.35385(18) 0.93829(6) 0.62636(9) 0.0272(3) Uani 1 1 d . . . . .
H9 H 0.301692 0.967158 0.650817 0.033 Uiso 1 1 calc R U . . .
C27 C 0.57933(18) 0.53228(6) 0.70356(9) 0.0279(3) Uani 1 1 d . . . . .
H27 H 0.566288 0.504434 0.742625 0.033 Uiso 1 1 calc R U . . .
C1 C 0.15932(17) 0.80236(6) 0.48583(9) 0.0263(3) Uani 1 1 d . . . . .
H1A H 0.109028 0.833541 0.510063 0.039 Uiso 1 1 calc R U . . .
H1B H 0.086056 0.781527 0.449611 0.039 Uiso 1 1 calc R U . . .
H1C H 0.237985 0.817325 0.455866 0.039 Uiso 1 1 calc R U . . .
C31 C 0.59494(19) 0.60267(6) 0.81478(9) 0.0269(3) Uani 1 1 d . . . . .
H31 H 0.619619 0.643533 0.822120 0.032 Uiso 1 1 calc R U . . .
C10 C 0.47550(19) 0.95241(6) 0.58690(10) 0.0311(3) Uani 1 1 d . . . . .
H10 H 0.507612 0.990470 0.585299 0.037 Uiso 1 1 calc R U . . .
C13 C 0.16862(17) 0.87035(6) 0.67355(9) 0.0248(3) Uani 1 1 d . . . . .
H13 H 0.143015 0.829576 0.666047 0.030 Uiso 1 1 calc R U . . .
C30 C 0.61891(16) 0.61318(6) 0.58781(8) 0.0228(3) Uani 1 1 d . . . . .
C34 C 0.64526(17) 0.65494(6) 0.52277(8) 0.0256(3) Uani 1 1 d . . . . .
H34 H 0.666120 0.692527 0.548336 0.031 Uiso 1 1 calc R U . . .
C16 C 0.58392(17) 0.81114(7) 0.50508(9) 0.0269(3) Uani 1 1 d . . . . .
H16 H 0.543129 0.773233 0.516819 0.032 Uiso 1 1 calc R U . . .
C11 C 0.54997(18) 0.91092(7) 0.54987(9) 0.0288(3) Uani 1 1 d . . . . .
H11 H 0.632718 0.920869 0.522227 0.035 Uiso 1 1 calc R U . . .
C29 C 0.60167(18) 0.55632(7) 0.56807(9) 0.0293(3) Uani 1 1 d . . . . .
H29 H 0.603630 0.545025 0.514172 0.035 Uiso 1 1 calc R U . . .
C36 C 0.50675(18) 0.66078(7) 0.46157(9) 0.0305(3) Uani 1 1 d . . . . .
H36A H 0.483104 0.624229 0.436266 0.046 Uiso 1 1 calc R U . . .
H36B H 0.526953 0.688299 0.420824 0.046 Uiso 1 1 calc R U . . .
H36C H 0.421517 0.673548 0.488438 0.046 Uiso 1 1 calc R U . . .
C33 C 0.7145(2) 0.56857(7) 0.86660(10) 0.0373(4) Uani 1 1 d . . . . .
H33A H 0.689423 0.528434 0.862576 0.056 Uiso 1 1 calc R U . . .
H33B H 0.717483 0.580682 0.922301 0.056 Uiso 1 1 calc R U . . .
H33C H 0.812690 0.574854 0.847983 0.056 Uiso 1 1 calc R U . . .
C28 C 0.58186(19) 0.51617(6) 0.62491(10) 0.0318(3) Uani 1 1 d . . . . .
H28 H 0.570024 0.477686 0.610188 0.038 Uiso 1 1 calc R U . . .
C14 C 0.1992(2) 0.88190(7) 0.76299(10) 0.0361(4) Uani 1 1 d . . . . .
H14A H 0.221783 0.921942 0.771693 0.054 Uiso 1 1 calc R U . . .
H14B H 0.284802 0.859271 0.785694 0.054 Uiso 1 1 calc R U . . .
H14C H 0.110455 0.871901 0.788970 0.054 Uiso 1 1 calc R U . . .
C23 C 0.6661(2) 0.89679(6) 0.78903(10) 0.0332(4) Uani 1 1 d . . . . .
H23A H 0.581137 0.897263 0.746190 0.040 Uiso 1 1 calc R U . . .
H23B H 0.717889 0.933593 0.788994 0.040 Uiso 1 1 calc R U . . .
C32 C 0.4407(2) 0.59263(7) 0.84204(10) 0.0361(4) Uani 1 1 d . . . . .
H32A H 0.366319 0.616092 0.810456 0.054 Uiso 1 1 calc R U . . .
H32B H 0.443265 0.602492 0.898593 0.054 Uiso 1 1 calc R U . . .
H32C H 0.413529 0.552869 0.834587 0.054 Uiso 1 1 calc R U . . .
C35 C 0.78083(18) 0.63863(8) 0.47995(10) 0.0356(4) Uani 1 1 d . . . . .
H35A H 0.868247 0.632777 0.519389 0.053 Uiso 1 1 calc R U . . .
H35B H 0.802195 0.668882 0.443352 0.053 Uiso 1 1 calc R U . . .
H35C H 0.758743 0.603813 0.449717 0.053 Uiso 1 1 calc R U . . .
C17 C 0.75368(18) 0.80962(8) 0.52704(10) 0.0346(4) Uani 1 1 d . . . . .
H17A H 0.796718 0.846031 0.514479 0.052 Uiso 1 1 calc R U . . .
H17B H 0.796989 0.779868 0.496514 0.052 Uiso 1 1 calc R U . . .
H17C H 0.776229 0.801976 0.584225 0.052 Uiso 1 1 calc R U . . .
C15 C 0.03294(19) 0.90521(7) 0.63832(11) 0.0357(4) Uani 1 1 d . . . . .
H15A H -0.055995 0.893699 0.663030 0.054 Uiso 1 1 calc R U . . .
H15B H 0.015533 0.898920 0.580598 0.054 Uiso 1 1 calc R U . . .
H15C H 0.052726 0.945254 0.648840 0.054 Uiso 1 1 calc R U . . .
C18 C 0.5498(2) 0.82185(9) 0.41528(10) 0.0431(4) Uani 1 1 d . . . . .
H18A H 0.441096 0.820729 0.400301 0.065 Uiso 1 1 calc R U . . .
H18B H 0.597980 0.792749 0.385820 0.065 Uiso 1 1 calc R U . . .
H18C H 0.588344 0.858935 0.402312 0.065 Uiso 1 1 calc R U . . .
C24 C 0.6086(2) 0.88750(8) 0.86837(11) 0.0421(4) Uani 1 1 d . . . . .
H24A H 0.550059 0.852601 0.866599 0.063 Uiso 1 1 calc R U . . .
H24B H 0.544815 0.919238 0.880098 0.063 Uiso 1 1 calc R U . . .
H24C H 0.693448 0.884606 0.910126 0.063 Uiso 1 1 calc R U . . .
C5 C 0.1900(2) 0.57212(7) 0.64231(15) 0.0520(6) Uani 1 1 d . . . . .
H5AA H 0.148377 0.575559 0.694003 0.062 Uiso 0.4 1 calc R U P A 1
H5AB H 0.300661 0.569354 0.651879 0.062 Uiso 0.4 1 calc R U P A 1
H5BC H 0.199666 0.585308 0.698326 0.062 Uiso 0.6 1 calc R U P B 2
H5BD H 0.289059 0.558036 0.630593 0.062 Uiso 0.6 1 calc R U P B 2
C6 C 0.1209(13) 0.5215(4) 0.5929(6) 0.074(3) Uani 0.4 1 d . . P C 1
H6A H 0.011407 0.524762 0.586531 0.111 Uiso 0.4 1 calc R U P C 1
H6B H 0.150423 0.486322 0.620700 0.111 Uiso 0.4 1 calc R U P C 1
H6C H 0.157372 0.521476 0.540256 0.111 Uiso 0.4 1 calc R U P C 1
C6A C 0.0766(8) 0.5257(3) 0.6310(4) 0.0668(18) Uani 0.6 1 d . . P C 2
H6AA H -0.023376 0.540956 0.636193 0.100 Uiso 0.6 1 calc R U P C 2
H6AB H 0.101027 0.496677 0.671691 0.100 Uiso 0.6 1 calc R U P C 2
H6AC H 0.077800 0.509194 0.577891 0.100 Uiso 0.6 1 calc R U P C 2

loop_
_atom_site_aniso_label
_atom_site_aniso_U_11
_atom_site_aniso_U_22
_atom_site_aniso_U_33
_atom_site_aniso_U_23
_atom_site_aniso_U_13
_atom_site_aniso_U_12
Ga1 0.01508(11) 0.01726(10) 0.01600(10) -0.00010(5) 0.00164(7) -0.00094(5)
Cl1 0.0414(2) 0.0335(2) 0.02601(19) 0.00350(13) 0.01764(16) 0.00317(15)
O3 0.0218(5) 0.0207(5) 0.0250(5) -0.0014(4) -0.0030(4) -0.0032(4)
O1 0.0179(5) 0.0204(5) 0.0337(5) 0.0024(4) -0.0034(4) -0.0030(4)
O4 0.0260(6) 0.0272(5) 0.0324(5) -0.0063(4) 0.0005(4) -0.0093(4)
O2 0.0201(5) 0.0188(5) 0.0473(6) -0.0011(4) -0.0049(4) -0.0041(4)
N1 0.0175(6) 0.0172(5) 0.0162(5) -0.0003(4) 0.0021(4) -0.0017(4)
N2 0.0172(6) 0.0201(5) 0.0171(5) -0.0019(4) 0.0006(4) 0.0001(4)
C2 0.0153(7) 0.0230(7) 0.0182(6) -0.0021(5) 0.0029(5) 0.0012(5)
C7 0.0195(7) 0.0185(6) 0.0160(6) 0.0020(5) -0.0008(5) -0.0018(5)
C4 0.0149(7) 0.0197(6) 0.0303(7) -0.0048(5) 0.0043(5) -0.0010(5)
C3 0.0167(7) 0.0242(7) 0.0251(7) -0.0040(5) -0.0014(5) -0.0030(5)
C8 0.0228(7) 0.0203(6) 0.0200(6) 0.0001(5) 0.0011(5) -0.0009(5)
C20 0.0178(7) 0.0287(7) 0.0154(6) -0.0005(5) 0.0011(5) 0.0003(5)
C25 0.0161(7) 0.0212(6) 0.0215(6) -0.0026(5) -0.0007(5) 0.0026(5)
C12 0.0212(7) 0.0261(7) 0.0192(6) 0.0028(5) 0.0020(5) -0.0029(5)
C26 0.0211(7) 0.0220(7) 0.0237(7) -0.0017(5) -0.0005(5) 0.0037(5)
C22 0.0243(7) 0.0258(7) 0.0160(6) -0.0007(5) 0.0014(5) -0.0083(5)
C19 0.0189(7) 0.0373(8) 0.0280(7) -0.0055(6) -0.0005(6) 0.0034(6)
C21 0.0169(7) 0.0319(8) 0.0244(7) -0.0025(5) 0.0001(5) -0.0054(5)
C9 0.0323(8) 0.0203(7) 0.0287(7) -0.0004(5) 0.0025(6) -0.0010(6)
C27 0.0303(8) 0.0211(7) 0.0310(8) 0.0009(6) -0.0026(6) 0.0039(6)
C1 0.0231(7) 0.0295(7) 0.0246(7) 0.0030(6) -0.0046(6) -0.0015(6)
C31 0.0369(9) 0.0209(7) 0.0226(7) 0.0005(5) 0.0026(6) 0.0025(6)
C10 0.0376(9) 0.0214(7) 0.0339(8) 0.0048(6) 0.0020(7) -0.0091(6)
C13 0.0271(8) 0.0211(7) 0.0276(7) -0.0038(5) 0.0085(6) -0.0004(6)
C30 0.0178(7) 0.0271(7) 0.0228(7) -0.0047(5) -0.0003(5) 0.0018(5)
C34 0.0266(8) 0.0316(7) 0.0184(6) -0.0045(5) 0.0012(5) -0.0009(6)
C16 0.0223(7) 0.0327(8) 0.0272(7) -0.0017(6) 0.0090(6) -0.0030(6)
C11 0.0280(8) 0.0304(8) 0.0287(7) 0.0057(6) 0.0058(6) -0.0098(6)
C29 0.0312(8) 0.0298(8) 0.0256(7) -0.0100(6) -0.0030(6) 0.0036(6)
C36 0.0263(8) 0.0389(8) 0.0258(7) -0.0015(6) 0.0005(6) 0.0060(6)
C33 0.0498(11) 0.0331(8) 0.0270(8) 0.0034(6) -0.0052(7) 0.0047(7)
C28 0.0355(9) 0.0217(7) 0.0362(8) -0.0090(6) -0.0055(7) 0.0043(6)
C14 0.0438(10) 0.0396(9) 0.0266(8) -0.0006(7) 0.0110(7) 0.0005(7)
C23 0.0377(9) 0.0205(7) 0.0388(9) -0.0019(6) -0.0063(7) -0.0046(6)
C32 0.0449(10) 0.0314(8) 0.0338(8) 0.0024(7) 0.0126(7) 0.0024(7)
C35 0.0226(8) 0.0576(11) 0.0264(8) 0.0002(7) 0.0021(6) 0.0014(7)
C17 0.0244(8) 0.0484(10) 0.0313(8) 0.0037(7) 0.0046(6) 0.0019(7)
C15 0.0274(9) 0.0398(9) 0.0406(9) -0.0041(7) 0.0064(7) 0.0032(7)
C18 0.0295(9) 0.0724(13) 0.0275(8) -0.0099(8) 0.0032(7) 0.0076(8)
C24 0.0398(10) 0.0445(10) 0.0413(10) -0.0096(8) 0.0015(8) 0.0105(8)
C5 0.0350(10) 0.0241(8) 0.0902(16) 0.0165(9) -0.0225(10) -0.0052(7)
C6 0.084(8) 0.025(3) 0.103(8) 0.015(5) -0.036(5) -0.014(4)
C6A 0.061(4) 0.031(2) 0.099(5) 0.019(3) -0.029(3) -0.018(2)

loop_
_atom_type_symbol
_atom_type_description
_atom_type_scat_dispersion_real
_atom_type_scat_dispersion_imag
_atom_type_scat_source
C C 0.0181 0.0091 'International Tables Vol C Tables 4.2.6.8 and 6.1.1.4'
H H 0.0000 0.0000 'International Tables Vol C Tables 4.2.6.8 and 6.1.1.4'
Cl Cl 0.3639 0.7018 'International Tables Vol C Tables 4.2.6.8 and 6.1.1.4'
Ga Ga -1.2846 0.7763 'International Tables Vol C Tables 4.2.6.8 and 6.1.1.4'
N N 0.0311 0.0180 'International Tables Vol C Tables 4.2.6.8 and 6.1.1.4'
O O 0.0492 0.0322 'International Tables Vol C Tables 4.2.6.8 and 6.1.1.4'

loop_
_geom_angle_atom_site_label_1
_geom_angle_atom_site_label_2
_geom_angle_atom_site_label_3
_geom_angle
_geom_angle_site_symmetry_1
_geom_angle_site_symmetry_3
_geom_angle_publ_flag
O3 Ga1 Cl1 89.99(3) . . ?
O3 Ga1 O1 178.95(4) . . ?
O3 Ga1 N1 88.63(4) . . ?
O3 Ga1 N2 90.98(4) . . ?
O1 Ga1 Cl1 90.95(3) . . ?
O1 Ga1 N1 91.40(4) . . ?
O1 Ga1 N2 88.19(4) . . ?
N1 Ga1 Cl1 114.77(3) . . ?
N2 Ga1 Cl1 115.89(3) . . ?
N2 Ga1 N1 129.34(5) . . ?
C22 O3 Ga1 128.04(9) . . ?
C4 O1 Ga1 127.23(9) . . ?
C22 O4 C23 117.01(12) . . ?
C4 O2 C5 117.28(12) . . ?
C2 N1 Ga1 124.43(9) . . ?
C2 N1 C7 116.61(11) . . ?
C7 N1 Ga1 118.83(8) . . ?
C20 N2 Ga1 124.42(9) . . ?
C20 N2 C25 116.01(11) . . ?
C25 N2 Ga1 119.45(9) . . ?
N1 C2 C3 125.49(13) . . ?
N1 C2 C1 119.38(12) . . ?
C3 C2 C1 115.12(12) . . ?
C8 C7 N1 119.57(12) . . ?
C12 C7 N1 119.49(12) . . ?
C12 C7 C8 120.93(12) . . ?
O1 C4 O2 118.40(13) . . ?
O1 C4 C3 126.52(13) . . ?
O2 C4 C3 115.07(12) . . ?
C2 C3 C4 124.60(13) . . ?
C2 C3 H3 117.7 . . ?
C4 C3 H3 117.7 . . ?
C7 C8 C13 123.29(12) . . ?
C9 C8 C7 118.06(13) . . ?
C9 C8 C13 118.64(13) . . ?
N2 C20 C19 118.74(12) . . ?
N2 C20 C21 125.87(13) . . ?
C21 C20 C19 115.38(13) . . ?
C26 C25 N2 119.65(12) . . ?
C30 C25 N2 119.58(12) . . ?
C30 C25 C26 120.77(13) . . ?
C7 C12 C16 122.14(12) . . ?
C11 C12 C7 118.49(13) . . ?
C11 C12 C16 119.28(13) . . ?
C25 C26 C31 123.42(12) . . ?
C27 C26 C25 118.32(13) . . ?
C27 C26 C31 118.25(13) . . ?
O3 C22 O4 118.66(13) . . ?
O3 C22 C21 125.84(13) . . ?
O4 C22 C21 115.49(13) . . ?
C20 C19 H19A 109.5 . . ?
C20 C19 H19B 109.5 . . ?
C20 C19 H19C 109.5 . . ?
H19A C19 H19B 109.5 . . ?
H19A C19 H19C 109.5 . . ?
H19B C19 H19C 109.5 . . ?
C20 C21 C22 124.19(14) . . ?
C20 C21 H21 117.9 . . ?
C22 C21 H21 117.9 . . ?
C8 C9 H9 119.2 . . ?
C10 C9 C8 121.53(14) . . ?
C10 C9 H9 119.2 . . ?
C26 C27 H27 119.3 . . ?
C28 C27 C26 121.43(14) . . ?
C28 C27 H27 119.3 . . ?
C2 C1 H1A 109.5 . . ?
C2 C1 H1B 109.5 . . ?
C2 C1 H1C 109.5 . . ?
H1A C1 H1B 109.5 . . ?
H1A C1 H1C 109.5 . . ?
H1B C1 H1C 109.5 . . ?
C26 C31 H31 108.1 . . ?
C26 C31 C33 111.09(13) . . ?
C26 C31 C32 111.21(13) . . ?
C33 C31 H31 108.1 . . ?
C32 C31 H31 108.1 . . ?
C32 C31 C33 110.20(13) . . ?
C9 C10 H10 120.2 . . ?
C11 C10 C9 119.60(14) . . ?
C11 C10 H10 120.2 . . ?
C8 C13 H13 108.2 . . ?
C8 C13 C14 111.45(13) . . ?
C8 C13 C15 111.35(12) . . ?
C14 C13 H13 108.2 . . ?
C14 C13 C15 109.38(13) . . ?
C15 C13 H13 108.2 . . ?
C25 C30 C34 122.79(13) . . ?
C29 C30 C25 118.36(14) . . ?
C29 C30 C34 118.84(13) . . ?
C30 C34 H34 108.0 . . ?
C30 C34 C36 111.49(13) . . ?
C30 C34 C35 111.84(13) . . ?
C36 C34 H34 108.0 . . ?
C36 C34 C35 109.44(12) . . ?
C35 C34 H34 108.0 . . ?
C12 C16 H16 107.9 . . ?
C12 C16 C17 113.17(13) . . ?
C12 C16 C18 110.59(13) . . ?
C17 C16 H16 107.9 . . ?
C17 C16 C18 109.09(13) . . ?
C18 C16 H16 107.9 . . ?
C12 C11 H11 119.3 . . ?
C10 C11 C12 121.33(14) . . ?
C10 C11 H11 119.3 . . ?
C30 C29 H29 119.2 . . ?
C28 C29 C30 121.56(14) . . ?
C28 C29 H29 119.2 . . ?
C34 C36 H36A 109.5 . . ?
C34 C36 H36B 109.5 . . ?
C34 C36 H36C 109.5 . . ?
H36A C36 H36B 109.5 . . ?
H36A C36 H36C 109.5 . . ?
H36B C36 H36C 109.5 . . ?
C31 C33 H33A 109.5 . . ?
C31 C33 H33B 109.5 . . ?
C31 C33 H33C 109.5 . . ?
H33A C33 H33B 109.5 . . ?
H33A C33 H33C 109.5 . . ?
H33B C33 H33C 109.5 . . ?
C27 C28 H28 120.2 . . ?
C29 C28 C27 119.55(14) . . ?
C29 C28 H28 120.2 . . ?
C13 C14 H14A 109.5 . . ?
C13 C14 H14B 109.5 . . ?
C13 C14 H14C 109.5 . . ?
H14A C14 H14B 109.5 . . ?
H14A C14 H14C 109.5 . . ?
H14B C14 H14C 109.5 . . ?
O4 C23 H23A 109.8 . . ?
O4 C23 H23B 109.8 . . ?
O4 C23 C24 109.52(13) . . ?
H23A C23 H23B 108.2 . . ?
C24 C23 H23A 109.8 . . ?
C24 C23 H23B 109.8 . . ?
C31 C32 H32A 109.5 . . ?
C31 C32 H32B 109.5 . . ?
C31 C32 H32C 109.5 . . ?
H32A C32 H32B 109.5 . . ?
H32A C32 H32C 109.5 . . ?
H32B C32 H32C 109.5 . . ?
C34 C35 H35A 109.5 . . ?
C34 C35 H35B 109.5 . . ?
C34 C35 H35C 109.5 . . ?
H35A C35 H35B 109.5 . . ?
H35A C35 H35C 109.5 . . ?
H35B C35 H35C 109.5 . . ?
C16 C17 H17A 109.5 . . ?
C16 C17 H17B 109.5 . . ?
C16 C17 H17C 109.5 . . ?
H17A C17 H17B 109.5 . . ?
H17A C17 H17C 109.5 . . ?
H17B C17 H17C 109.5 . . ?
C13 C15 H15A 109.5 . . ?
C13 C15 H15B 109.5 . . ?
C13 C15 H15C 109.5 . . ?
H15A C15 H15B 109.5 . . ?
H15A C15 H15C 109.5 . . ?
H15B C15 H15C 109.5 . . ?
C16 C18 H18A 109.5 . . ?
C16 C18 H18B 109.5 . . ?
C16 C18 H18C 109.5 . . ?
H18A C18 H18B 109.5 . . ?
H18A C18 H18C 109.5 . . ?
H18B C18 H18C 109.5 . . ?
C23 C24 H24A 109.5 . . ?
C23 C24 H24B 109.5 . . ?
C23 C24 H24C 109.5 . . ?
H24A C24 H24B 109.5 . . ?
H24A C24 H24C 109.5 . . ?
H24B C24 H24C 109.5 . . ?
O2 C5 H5AA 111.7 . . ?
O2 C5 H5AB 111.7 . . ?
O2 C5 H5BC 109.8 . . ?
O2 C5 H5BD 109.8 . . ?
O2 C5 C6 100.5(4) . . ?
O2 C5 C6A 109.3(3) . . ?
H5AA C5 H5AB 109.4 . . ?
H5BC C5 H5BD 108.3 . . ?
C6 C5 H5AA 111.7 . . ?
C6 C5 H5AB 111.7 . . ?
C6A C5 H5BC 109.8 . . ?
C6A C5 H5BD 109.8 . . ?
C5 C6 H6A 109.5 . . ?
C5 C6 H6B 109.5 . . ?
C5 C6 H6C 109.5 . . ?
H6A C6 H6B 109.5 . . ?
H6A C6 H6C 109.5 . . ?
H6B C6 H6C 109.5 . . ?
C5 C6A H6AA 109.5 . . ?
C5 C6A H6AB 109.5 . . ?
C5 C6A H6AC 109.5 . . ?
H6AA C6A H6AB 109.5 . . ?
H6AA C6A H6AC 109.5 . . ?
H6AB C6A H6AC 109.5 . . ?

loop_
_geom_bond_atom_site_label_1
_geom_bond_atom_site_label_2
_geom_bond_distance
_geom_bond_site_symmetry_2
_geom_bond_publ_flag
Ga1 Cl1 2.2177(4) . ?
Ga1 O3 1.9686(10) . ?
Ga1 O1 1.9733(10) . ?
Ga1 N1 1.9889(11) . ?
Ga1 N2 1.9859(11) . ?
O3 C22 1.2605(18) . ?
O1 C4 1.2602(17) . ?
O4 C22 1.3350(17) . ?
O4 C23 1.455(2) . ?
O2 C4 1.3390(17) . ?
O2 C5 1.441(2) . ?
N1 C2 1.3443(18) . ?
N1 C7 1.4530(16) . ?
N2 C20 1.3492(18) . ?
N2 C25 1.4534(17) . ?
C2 C3 1.3873(19) . ?
C2 C1 1.5046(19) . ?
C7 C8 1.4089(19) . ?
C7 C12 1.4032(19) . ?
C4 C3 1.389(2) . ?
C3 H3 0.9500 . ?
C8 C9 1.397(2) . ?
C8 C13 1.520(2) . ?
C20 C19 1.512(2) . ?
C20 C21 1.385(2) . ?
C25 C26 1.409(2) . ?
C25 C30 1.4060(19) . ?
C12 C16 1.519(2) . ?
C12 C11 1.397(2) . ?
C26 C27 1.394(2) . ?
C26 C31 1.5231(19) . ?
C22 C21 1.394(2) . ?
C19 H19A 0.9800 . ?
C19 H19B 0.9800 . ?
C19 H19C 0.9800 . ?
C21 H21 0.9500 . ?
C9 H9 0.9500 . ?
C9 C10 1.382(2) . ?
C27 H27 0.9500 . ?
C27 C28 1.383(2) . ?
C1 H1A 0.9800 . ?
C1 H1B 0.9800 . ?
C1 H1C 0.9800 . ?
C31 H31 1.0000 . ?
C31 C33 1.536(2) . ?
C31 C32 1.525(2) . ?
C10 H10 0.9500 . ?
C10 C11 1.379(2) . ?
C13 H13 1.0000 . ?
C13 C14 1.528(2) . ?
C13 C15 1.536(2) . ?
C30 C34 1.517(2) . ?
C30 C29 1.395(2) . ?
C34 H34 1.0000 . ?
C34 C36 1.530(2) . ?
C34 C35 1.533(2) . ?
C16 H16 1.0000 . ?
C16 C17 1.528(2) . ?
C16 C18 1.533(2) . ?
C11 H11 0.9500 . ?
C29 H29 0.9500 . ?
C29 C28 1.378(2) . ?
C36 H36A 0.9800 . ?
C36 H36B 0.9800 . ?
C36 H36C 0.9800 . ?
C33 H33A 0.9800 . ?
C33 H33B 0.9800 . ?
C33 H33C 0.9800 . ?
C28 H28 0.9500 . ?
C14 H14A 0.9800 . ?
C14 H14B 0.9800 . ?
C14 H14C 0.9800 . ?
C23 H23A 0.9900 . ?
C23 H23B 0.9900 . ?
C23 C24 1.504(3) . ?
C32 H32A 0.9800 . ?
C32 H32B 0.9800 . ?
C32 H32C 0.9800 . ?
C35 H35A 0.9800 . ?
C35 H35B 0.9800 . ?
C35 H35C 0.9800 . ?
C17 H17A 0.9800 . ?
C17 H17B 0.9800 . ?
C17 H17C 0.9800 . ?
C15 H15A 0.9800 . ?
C15 H15B 0.9800 . ?
C15 H15C 0.9800 . ?
C18 H18A 0.9800 . ?
C18 H18B 0.9800 . ?
C18 H18C 0.9800 . ?
C24 H24A 0.9800 . ?
C24 H24B 0.9800 . ?
C24 H24C 0.9800 . ?
C5 H5AA 0.9900 . ?
C5 H5AB 0.9900 . ?
C5 H5BC 0.9900 . ?
C5 H5BD 0.9900 . ?
C5 C6 1.552(10) . ?
C5 C6A 1.498(6) . ?
C6 H6A 0.9800 . ?
C6 H6B 0.9800 . ?
C6 H6C 0.9800 . ?
C6A H6AA 0.9800 . ?
C6A H6AB 0.9800 . ?
C6A H6AC 0.9800 . ?

loop_
_geom_torsion_atom_site_label_1
_geom_torsion_atom_site_label_2
_geom_torsion_atom_site_label_3
_geom_torsion_atom_site_label_4
_geom_torsion
_geom_torsion_site_symmetry_1
_geom_torsion_site_symmetry_2
_geom_torsion_site_symmetry_3
_geom_torsion_site_symmetry_4
_geom_torsion_publ_flag
Ga1 O3 C22 O4 -172.20(9) . . . . ?
Ga1 O3 C22 C21 9.4(2) . . . . ?
Ga1 O1 C4 O2 -175.89(9) . . . . ?
Ga1 O1 C4 C3 4.9(2) . . . . ?
Ga1 N1 C2 C3 -0.50(19) . . . . ?
Ga1 N1 C2 C1 -179.57(10) . . . . ?
Ga1 N1 C7 C8 -93.46(13) . . . . ?
Ga1 N1 C7 C12 86.07(13) . . . . ?
Ga1 N2 C20 C19 179.86(9) . . . . ?
Ga1 N2 C20 C21 -0.9(2) . . . . ?
Ga1 N2 C25 C26 -89.22(14) . . . . ?
Ga1 N2 C25 C30 91.84(14) . . . . ?
O3 C22 C21 C20 -2.5(2) . . . . ?
O1 C4 C3 C2 0.8(2) . . . . ?
O4 C22 C21 C20 179.06(13) . . . . ?
O2 C4 C3 C2 -178.42(13) . . . . ?
N1 C2 C3 C4 -3.1(2) . . . . ?
N1 C7 C8 C9 177.10(12) . . . . ?
N1 C7 C8 C13 -4.3(2) . . . . ?
N1 C7 C12 C16 7.0(2) . . . . ?
N1 C7 C12 C11 -176.63(12) . . . . ?
N2 C20 C21 C22 -1.9(2) . . . . ?
N2 C25 C26 C27 179.51(13) . . . . ?
N2 C25 C26 C31 -1.4(2) . . . . ?
N2 C25 C30 C34 1.8(2) . . . . ?
N2 C25 C30 C29 -179.31(13) . . . . ?
C2 N1 C7 C8 82.48(15) . . . . ?
C2 N1 C7 C12 -97.98(15) . . . . ?
C7 N1 C2 C3 -176.19(13) . . . . ?
C7 N1 C2 C1 4.74(18) . . . . ?
C7 C8 C9 C10 0.3(2) . . . . ?
C7 C8 C13 C14 113.79(15) . . . . ?
C7 C8 C13 C15 -123.77(15) . . . . ?
C7 C12 C16 C17 -126.83(15) . . . . ?
C7 C12 C16 C18 110.43(16) . . . . ?
C7 C12 C11 C10 -1.3(2) . . . . ?
C4 O2 C5 C6 -160.9(5) . . . . ?
C4 O2 C5 C6A 168.9(3) . . . . ?
C8 C7 C12 C16 -173.49(13) . . . . ?
C8 C7 C12 C11 2.9(2) . . . . ?
C8 C9 C10 C11 1.3(2) . . . . ?
C20 N2 C25 C26 86.97(16) . . . . ?
C20 N2 C25 C30 -91.97(15) . . . . ?
C25 N2 C20 C19 3.88(18) . . . . ?
C25 N2 C20 C21 -176.89(13) . . . . ?
C25 C26 C27 C28 0.5(2) . . . . ?
C25 C26 C31 C33 -124.10(15) . . . . ?
C25 C26 C31 C32 112.77(16) . . . . ?
C25 C30 C34 C36 -113.44(15) . . . . ?
C25 C30 C34 C35 123.66(15) . . . . ?
C25 C30 C29 C28 -0.9(2) . . . . ?
C12 C7 C8 C9 -2.4(2) . . . . ?
C12 C7 C8 C13 176.17(13) . . . . ?
C26 C25 C30 C34 -177.14(13) . . . . ?
C26 C25 C30 C29 1.8(2) . . . . ?
C26 C27 C28 C29 0.4(2) . . . . ?
C22 O4 C23 C24 82.10(16) . . . . ?
C19 C20 C21 C22 177.30(13) . . . . ?
C9 C8 C13 C14 -67.63(18) . . . . ?
C9 C8 C13 C15 54.81(18) . . . . ?
C9 C10 C11 C12 -0.8(2) . . . . ?
C27 C26 C31 C33 55.00(19) . . . . ?
C27 C26 C31 C32 -68.14(18) . . . . ?
C1 C2 C3 C4 175.98(13) . . . . ?
C31 C26 C27 C28 -178.67(15) . . . . ?
C13 C8 C9 C10 -178.36(14) . . . . ?
C30 C25 C26 C27 -1.6(2) . . . . ?
C30 C25 C26 C31 177.53(14) . . . . ?
C30 C29 C28 C27 -0.2(3) . . . . ?
C34 C30 C29 C28 178.07(14) . . . . ?
C16 C12 C11 C10 175.23(14) . . . . ?
C11 C12 C16 C17 56.81(19) . . . . ?
C11 C12 C16 C18 -65.93(18) . . . . ?
C29 C30 C34 C36 67.66(18) . . . . ?
C29 C30 C34 C35 -55.24(18) . . . . ?
C23 O4 C22 O3 9.19(19) . . . . ?
C23 O4 C22 C21 -172.24(13) . . . . ?
C5 O2 C4 O1 2.4(2) . . . . ?
C5 O2 C4 C3 -178.30(16) . . . . ?

loop_
_smtbx_masks_void_nr
_smtbx_masks_void_average_x
_smtbx_masks_void_average_y
_smtbx_masks_void_average_z
_smtbx_masks_void_volume
_smtbx_masks_void_count_electrons
_smtbx_masks_void_content
1 0.000 0.000 0.500 41.9 0.2 ?
2 -0.022 0.459 0.207 20.4 0.3 ?
3 0.022 0.541 0.793 20.4 0.3 ?
4 0.500 0.500 0.000 41.9 0.2 ?
5 0.478 0.041 0.707 20.4 0.3 ?
6 0.522 -0.041 0.293 20.4 0.4 ?
